data_4310117
loop_
_publ_author_name
'Sarah Broadley'
'Zolt\'an A. G\'al'
'Furio Cor\`a'
'Catherine F. Smura'
'Simon J. Clarke'

_publ_section_title
;
Vertex-Linked ZnO2S2 Tetrahedra in the Oxysulfide BaZnOS: a New
Coordination Environment for Zinc in a Condensed Solid
;
_journal_name_full 'Inorganic Chemistry'
_journal_page_first 9092
_journal_page_last 9096
_journal_paper_doi 10.1021/ic051240o
_journal_volume 44
_journal_year 2005
_chemical_compound_source 'synthesis as described'
_chemical_formula_moiety 'O S Zn, Ba'
_chemical_formula_sum 'Ba O S Zn'
_chemical_formula_weight 250.79
_chemical_name_common 'Barium Zinc Oxysulfide'
_chemical_name_systematic
;
 ?
;
_space_group_IT_number 63
_symmetry_cell_setting orthorhombic
_symmetry_Int_Tables_number 63
_symmetry_space_group_name_Hall '-C 2c 2'
_symmetry_space_group_name_H-M 'C m c m'
_atom_sites_solution_hydrogens geom
_atom_sites_solution_primary direct
_atom_sites_solution_secondary difmap
_audit_conform_dict_location ftp://ftp.iucr.org/pub/cif_core.dic
_audit_conform_dict_name cif_core.dic
_audit_conform_dict_version 2.2
_audit_creation_date 2005-02-21T22:13:01-00:00
_audit_creation_method 'WinGX routine CIF_UPDATE'
_cell_angle_alpha 90
_cell_angle_beta 90
_cell_angle_gamma 90
_cell_formula_units_Z 4
_cell_length_a 3.9619(2)
_cell_length_b 12.8541(7)
_cell_length_c 6.1175(4)
_cell_measurement_reflns_used 477
_cell_measurement_temperature 240(2)
_cell_measurement_theta_max 37.036
_cell_measurement_theta_min 4.076
_cell_measurement_wavelength 0.71073
_cell_volume 311.54(3)
_computing_cell_refinement 'HKL Scalepack (Otwinowski & Minor 1997)'
_computing_data_collection 'Collect (Nonius BV, 1997-2000)'
_computing_data_reduction 'HKL Denzo and Scalepack (Otwinowski & Minor 1997)'
_computing_molecular_graphics 'Ortep-3 for Windows (Farrugia, 1997)'
_computing_publication_material 'WinGX publication routines (Farrugia, 1999)'
_computing_structure_refinement 'SHELXL-97 (Sheldrick, 1997)'
_computing_structure_solution 'SHELXS-97 (Sheldrick, 1997)'
_diffrn_ambient_temperature 240(2)
_diffrn_detector 'CCD plate'
_diffrn_measured_fraction_theta_full 0.993
_diffrn_measured_fraction_theta_max 0.993
_diffrn_measurement_device '95mm CCD camera on \k-goniostat'
_diffrn_measurement_device_type KappaCCD
_diffrn_measurement_method 'CCD rotation images, thick slices'
_diffrn_orient_matrix_type 'by Nonius Collect from scalepack cell'
_diffrn_orient_matrix_UB_11 -0.218135
_diffrn_orient_matrix_UB_12 -0.314434E-1
_diffrn_orient_matrix_UB_13 -0.489374E-1
_diffrn_orient_matrix_UB_21 -0.117626
_diffrn_orient_matrix_UB_22 0.326478E-1
_diffrn_orient_matrix_UB_23 0.127316
_diffrn_orient_matrix_UB_31 -0.477438E-1
_diffrn_orient_matrix_UB_32 0.632265E-1
_diffrn_orient_matrix_UB_33 -0.900785E-1
_diffrn_radiation_monochromator graphite
_diffrn_radiation_probe x-ray
_diffrn_radiation_type MoK\a
_diffrn_radiation_wavelength 0.71073
_diffrn_reflns_av_R_equivalents 0.0503
_diffrn_reflns_av_unetI/netI 0.0331
_diffrn_reflns_limit_h_max 6
_diffrn_reflns_limit_h_min -6
_diffrn_reflns_limit_k_max 19
_diffrn_reflns_limit_k_min -20
_diffrn_reflns_limit_l_max 9
_diffrn_reflns_limit_l_min -9
_diffrn_reflns_number 3462
_diffrn_reflns_theta_full 34.93
_diffrn_reflns_theta_max 34.93
_diffrn_reflns_theta_min 5.39
_diffrn_source 'Enraf Nonius FR590'
_exptl_absorpt_coefficient_mu 20.639
_exptl_absorpt_correction_T_max 0.5583
_exptl_absorpt_correction_T_min 0.2963
_exptl_absorpt_correction_type analytical
_exptl_absorpt_process_details
;
        (see. N.W. Alcock (1970). Cryst. Computing, p271)
;
_exptl_crystal_colour colourless
_exptl_crystal_density_diffrn 5.346
_exptl_crystal_density_method 'not measured'
_exptl_crystal_description prism
_exptl_crystal_F_000 440
_exptl_crystal_size_max 0.04
_exptl_crystal_size_mid 0.02
_exptl_crystal_size_min 0.01
_refine_diff_density_max 1.613
_refine_diff_density_min -0.991
_refine_diff_density_rms 0.235
_refine_ls_extinction_coef 0.0029(3)
_refine_ls_extinction_expression Fc^*^=kFc[1+0.001xFc^2^\l^3^/sin(2\q)]^-1/4^
_refine_ls_extinction_method SHELXL
_refine_ls_goodness_of_fit_ref 1.067
_refine_ls_matrix_type full
_refine_ls_number_parameters 18
_refine_ls_number_reflns 408
_refine_ls_number_restraints 0
_refine_ls_restrained_S_all 1.067
_refine_ls_R_factor_all 0.0244
_refine_ls_R_factor_gt 0.0188
_refine_ls_shift/su_max 0
_refine_ls_shift/su_mean 0
_refine_ls_structure_factor_coef Fsqd
_refine_ls_weighting_details 'calc w=1/[\s^2^(Fo^2^)+(0.0082P)^2^+0.0389P] where P=(Fo^2^+2Fc^2^)/3'
_refine_ls_weighting_scheme calc
_refine_ls_wR_factor_gt 0.0364
_refine_ls_wR_factor_ref 0.0374
_reflns_number_gt 361
_reflns_number_total 408
_reflns_threshold_expression >2sigma(I)
_cod_data_source_file ic051240osi20050816_032710.cif
_cod_data_source_block sb011b2
_cod_database_code 4310117
_exptl_absorpt_correction_t_ave 0.4347

loop_
_symmetry_equiv_pos_as_xyz
'x, y, z'
'-x, -y, z+1/2'
'x, -y, -z'
'-x, y, -z+1/2'
'x+1/2, y+1/2, z'
'-x+1/2, -y+1/2, z+1/2'
'x+1/2, -y+1/2, -z'
'-x+1/2, y+1/2, -z+1/2'
'-x, -y, -z'
'x, y, -z-1/2'
'-x, y, z'
'x, -y, z-1/2'
'-x+1/2, -y+1/2, -z'
'x+1/2, y+1/2, -z-1/2'
'-x+1/2, y+1/2, z'
'x+1/2, -y+1/2, z-1/2'

loop_
_atom_site_label
_atom_site_type_symbol
_atom_site_fract_x
_atom_site_fract_y
_atom_site_fract_z
_atom_site_U_iso_or_equiv
_atom_site_adp_type
_atom_site_occupancy
_atom_site_symmetry_multiplicity
_atom_site_calc_flag
_atom_site_refinement_flags
_atom_site_disorder_assembly
_atom_site_disorder_group
Ba Ba 0 0.392051(18) 0.25 0.00907(10) Uani 1 4 d S . .
Zn Zn 0 0.09778(3) 0.25 0.00804(12) Uani 1 4 d S . .
S S 0 0.69394(8) 0.25 0.0092(2) Uani 1 4 d S . .
O O 0 0 0 0.0121(6) Uani 1 4 d S . .

loop_
_atom_site_aniso_label
_atom_site_aniso_U_11
_atom_site_aniso_U_22
_atom_site_aniso_U_33
_atom_site_aniso_U_23
_atom_site_aniso_U_13
_atom_site_aniso_U_12
Ba 0.00877(14) 0.00976(14) 0.00867(14) 0 0 0
Zn 0.0087(2) 0.0082(3) 0.0071(2) 0 0 0
S 0.0084(4) 0.0085(5) 0.0107(4) 0 0 0
O 0.0158(15) 0.0104(15) 0.0102(14) -0.0022(11) 0 0

loop_
_atom_type_symbol
_atom_type_description
_atom_type_scat_dispersion_real
_atom_type_scat_dispersion_imag
_atom_type_scat_source
Ba Ba -0.3244 2.2819 'International Tables Vol C Tables 4.2.6.8 and 6.1.1.4'
O O 0.0106 0.006 'International Tables Vol C Tables 4.2.6.8 and 6.1.1.4'
S S 0.1246 0.1234 'International Tables Vol C Tables 4.2.6.8 and 6.1.1.4'
Zn Zn 0.2839 1.4301 'International Tables Vol C Tables 4.2.6.8 and 6.1.1.4'

loop_
_exptl_crystal_face_index_h
_exptl_crystal_face_index_k
_exptl_crystal_face_index_l
_exptl_crystal_face_perp_dist
-1 1 4 0.034
0 12 -1 0.017
-6 11 -1 0.036
-1 -2 -1 0.032
1 12 3 0.024
0 -15 1 0.015
3 -7 -8 0.034
10 -9 1 0.035
0 -1 -2 0.033

loop_
_geom_angle_atom_site_label_1
_geom_angle_atom_site_label_2
_geom_angle_atom_site_label_3
_geom_angle
_geom_angle_site_symmetry_1
_geom_angle_site_symmetry_3
_geom_angle_publ_flag
O Ba O 121.987(9) 6 5_455 ?
O Ba O 64.614(5) 6 5 ?
O Ba O 87.619(6) 5_455 5 ?
O Ba O 87.619(6) 6 6_455 ?
O Ba O 64.614(5) 5_455 6_455 ?
O Ba O 121.987(9) 5 6_455 ?
O Ba S 143.880(6) 6 5_445 ?
O Ba S 87.575(11) 5_455 5_445 ?
O Ba S 143.880(6) 5 5_445 ?
O Ba S 87.575(11) 6_455 5_445 ?
O Ba S 87.575(11) 6 5_545 ?
O Ba S 143.880(6) 5_455 5_545 ?
O Ba S 87.575(11) 5 5_545 ?
O Ba S 143.880(6) 6_455 5_545 ?
S Ba S 75.76(2) 5_445 5_545 ?
O Ba S 131.870(7) 6 9_565 ?
O Ba S 70.255(12) 5_455 9_565 ?
O Ba S 70.255(12) 5 9_565 ?
O Ba S 131.870(7) 6_455 9_565 ?
S Ba S 74.440(12) 5_445 9_565 ?
S Ba S 74.440(12) 5_545 9_565 ?
O Ba S 70.255(12) 6 9_566 ?
O Ba S 131.870(7) 5_455 9_566 ?
O Ba S 131.870(7) 5 9_566 ?
O Ba S 70.255(12) 6_455 9_566 ?
S Ba S 74.440(12) 5_445 9_566 ?
S Ba S 74.440(12) 5_545 9_566 ?
S Ba S 140.26(4) 9_565 9_566 ?
O Ba Zn 36.570(4) 6 5 ?
O Ba Zn 91.544(8) 5_455 5 ?
O Ba Zn 36.570(4) 5 5 ?
O Ba Zn 91.544(8) 6_455 5 ?
S Ba Zn 178.958(12) 5_445 5 ?
S Ba Zn 105.283(14) 5_545 5 ?
S Ba Zn 105.784(14) 9_565 5 ?
S Ba Zn 105.784(14) 9_566 5 ?
O Ba Zn 91.544(8) 6 5_455 ?
O Ba Zn 36.570(4) 5_455 5_455 ?
O Ba Zn 91.544(8) 5 5_455 ?
O Ba Zn 36.570(4) 6_455 5_455 ?
S Ba Zn 105.283(14) 5_445 5_455 ?
S Ba Zn 178.958(12) 5_545 5_455 ?
S Ba Zn 105.784(14) 9_565 5_455 ?
S Ba Zn 105.784(14) 9_566 5_455 ?
Zn Ba Zn 73.674(11) 5 5_455 ?
O Ba Zn 32.674(6) 6 13_556 ?
O Ba Zn 143.802(9) 5_455 13_556 ?
O Ba Zn 93.144(6) 5 13_556 ?
O Ba Zn 84.858(6) 6_455 13_556 ?
S Ba Zn 111.214(10) 5_445 13_556 ?
S Ba Zn 72.227(8) 5_545 13_556 ?
S Ba Zn 143.232(9) 9_565 13_556 ?
S Ba Zn 39.041(11) 9_566 13_556 ?
Zn Ba Zn 69.243(9) 5 13_556 ?
Zn Ba Zn 107.277(6) 5_455 13_556 ?
O Ba Zn 143.802(10) 6 13_455 ?
O Ba Zn 32.674(6) 5_455 13_455 ?
O Ba Zn 84.858(6) 5 13_455 ?
O Ba Zn 93.144(6) 6_455 13_455 ?
S Ba Zn 72.227(8) 5_445 13_455 ?
S Ba Zn 111.214(10) 5_545 13_455 ?
S Ba Zn 39.041(11) 9_565 13_455 ?
S Ba Zn 143.232(9) 9_566 13_455 ?
Zn Ba Zn 107.277(6) 5 13_455 ?
Zn Ba Zn 69.243(9) 5_455 13_455 ?
Zn Ba Zn 175.890(16) 13_556 13_455 ?
O Zn O 101.17(2) . 2 ?
O Zn S 109.640(13) . 5_545 ?
O Zn S 109.640(13) 2 5_545 ?
O Zn S 109.640(13) . 5_445 ?
O Zn S 109.640(13) 2 5_445 ?
S Zn S 116.07(5) 5_545 5_445 ?
O Zn Ba 59.460(9) . 5_445 ?
O Zn Ba 59.460(9) 2 5_445 ?
S Zn Ba 158.80(3) 5_545 5_445 ?
S Zn Ba 85.13(2) 5_445 5_445 ?
O Zn Ba 59.460(9) . 5_545 ?
O Zn Ba 59.460(9) 2 5_545 ?
S Zn Ba 85.13(2) 5_545 5_545 ?
S Zn Ba 158.80(3) 5_445 5_545 ?
Ba Zn Ba 73.674(11) 5_445 5_545 ?
O Zn Ba 132.131(13) . 13_556 ?
O Zn Ba 51.297(4) 2 13_556 ?
S Zn Ba 61.324(7) 5_545 13_556 ?
S Zn Ba 116.225(12) 5_445 13_556 ?
Ba Zn Ba 110.757(9) 5_445 13_556 ?
Ba Zn Ba 72.723(6) 5_545 13_556 ?
O Zn Ba 51.297(4) . 13_455 ?
O Zn Ba 132.131(13) 2 13_455 ?
S Zn Ba 116.225(12) 5_545 13_455 ?
S Zn Ba 61.324(7) 5_445 13_455 ?
Ba Zn Ba 72.723(6) 5_445 13_455 ?
Ba Zn Ba 110.757(9) 5_545 13_455 ?
Ba Zn Ba 175.890(16) 13_556 13_455 ?
O Zn Ba 132.131(13) . 13_456 ?
O Zn Ba 51.297(4) 2 13_456 ?
S Zn Ba 116.225(12) 5_545 13_456 ?
S Zn Ba 61.324(7) 5_445 13_456 ?
Ba Zn Ba 72.723(6) 5_445 13_456 ?
Ba Zn Ba 110.757(9) 5_545 13_456 ?
Ba Zn Ba 65.809(4) 13_556 13_456 ?
Ba Zn Ba 114.029(4) 13_455 13_456 ?
O Zn Ba 51.297(4) . 13 ?
O Zn Ba 132.131(13) 2 13 ?
S Zn Ba 61.324(7) 5_545 13 ?
S Zn Ba 116.225(12) 5_445 13 ?
Ba Zn Ba 110.757(9) 5_445 13 ?
Ba Zn Ba 72.723(6) 5_545 13 ?
Ba Zn Ba 114.029(4) 13_556 13 ?
Ba Zn Ba 65.809(4) 13_455 13 ?
Ba Zn Ba 175.890(16) 13_456 13 ?
O Zn Ba 129.413(10) . . ?
O Zn Ba 129.413(10) 2 . ?
S Zn Ba 58.04(3) 5_545 . ?
S Zn Ba 58.04(3) 5_445 . ?
Ba Zn Ba 143.163(5) 5_445 . ?
Ba Zn Ba 143.163(5) 5_545 . ?
Ba Zn Ba 87.945(8) 13_556 . ?
Ba Zn Ba 87.945(8) 13_455 . ?
Ba Zn Ba 87.945(8) 13_456 . ?
Ba Zn Ba 87.945(8) 13 . ?
Zn S Zn 116.07(5) 5_455 5 ?
Zn S Ba 159.84(4) 5_455 5 ?
Zn S Ba 84.085(16) 5 5 ?
Zn S Ba 84.085(16) 5_455 5_455 ?
Zn S Ba 159.84(4) 5 5_455 ?
Ba S Ba 75.76(2) 5 5_455 ?
Zn S Ba 79.635(16) 5_455 9_565 ?
Zn S Ba 79.635(16) 5 9_565 ?
Ba S Ba 105.560(12) 5 9_565 ?
Ba S Ba 105.560(12) 5_455 9_565 ?
Zn S Ba 79.635(16) 5_455 9_566 ?
Zn S Ba 79.635(16) 5 9_566 ?
Ba S Ba 105.560(12) 5 9_566 ?
Ba S Ba 105.560(12) 5_455 9_566 ?
Ba S Ba 140.26(4) 9_565 9_566 ?
Zn O Zn 180.00(2) 9 . ?
Zn O Ba 83.970(8) 9 13_455 ?
Zn O Ba 96.030(8) . 13_455 ?
Zn O Ba 96.030(8) 9 5_545 ?
Zn O Ba 83.970(8) . 5_545 ?
Ba O Ba 180.000(8) 13_455 5_545 ?
Zn O Ba 96.030(8) 9 5_445 ?
Zn O Ba 83.970(8) . 5_445 ?
Ba O Ba 92.381(6) 13_455 5_445 ?
Ba O Ba 87.619(6) 5_545 5_445 ?
Zn O Ba 83.970(8) 9 13 ?
Zn O Ba 96.030(8) . 13 ?
Ba O Ba 87.619(6) 13_455 13 ?
Ba O Ba 92.381(6) 5_545 13 ?
Ba O Ba 180.000(8) 5_445 13 ?

loop_
_geom_bond_atom_site_label_1
_geom_bond_atom_site_label_2
_geom_bond_distance
_geom_bond_site_symmetry_2
_geom_bond_publ_flag
Ba O 2.86157(15) 6 ?
Ba O 2.86157(15) 5_455 ?
Ba O 2.86157(15) 5 ?
Ba O 2.86157(15) 6_455 ?
Ba S 3.2263(8) 5_445 ?
Ba S 3.2263(8) 5_545 ?
Ba S 3.2523(4) 9_565 ?
Ba S 3.2523(4) 9_566 ?
Ba Zn 3.3041(4) 5 ?
Ba Zn 3.3041(4) 5_455 ?
Ba Zn 3.64654(18) 13_556 ?
Ba Zn 3.64654(18) 13_455 ?
Zn O 1.9795(3) . ?
Zn O 1.9795(3) 2 ?
Zn S 2.3350(6) 5_545 ?
Zn S 2.3350(6) 5_445 ?
Zn Ba 3.3041(4) 5_445 ?
Zn Ba 3.3041(4) 5_545 ?
Zn Ba 3.64654(18) 13_556 ?
Zn Ba 3.64654(18) 13_455 ?
Zn Ba 3.64653(18) 13_456 ?
Zn Ba 3.64653(18) 13 ?
S Zn 2.3350(6) 5_455 ?
S Zn 2.3350(6) 5 ?
S Ba 3.2263(8) 5 ?
S Ba 3.2263(8) 5_455 ?
S Ba 3.2523(4) 9_565 ?
S Ba 3.2523(4) 9_566 ?
O Zn 1.9795(3) 9 ?
O Ba 2.86157(15) 13_455 ?
O Ba 2.86157(15) 5_545 ?
O Ba 2.86157(15) 5_445 ?
O Ba 2.86157(15) 13 ?
